data_7712866
loop_
_publ_author_name
'Xing, Wenhao'
'Tang, Jian'
'Liang, Fei'
'Tang, Chunlan'
'Wu, Jieyun'
'Yin, Wenlong'
'Bin, Kang'
'Deng, Jianguo'

_publ_section_title
;
 Quaternary alkaline-earth metal thiophosphate SrAgPS4: syntheses,
 structure, and optical properties
;
_journal_name_full 'Dalton Transactions'
_journal_paper_doi 10.1039/D3DT00793F
_journal_year 2023
_chemical_formula_moiety '0.25(Ag4 P4 S16 Sr4)'
_chemical_formula_sum 'Ag P S4 Sr'
_chemical_formula_weight 354.70
_space_group_crystal_system orthorhombic
_space_group_IT_number 40
_space_group_name_Hall 'A 2 -2a'
_space_group_name_H-M_alt 'A m a 2'
_atom_sites_solution_primary dual
_audit_creation_date 2021-11-23
_audit_creation_method
;
Olex2 1.2
(compiled 2018.05.29 svn.r3508 for OlexSys, GUI svn.r5506)
;
_audit_update_record
;
2023-02-07 deposited with the CCDC.	2023-04-19 downloaded from the CCDC.
;
_cell_angle_alpha 90
_cell_angle_beta 90
_cell_angle_gamma 90
_cell_formula_units_Z 4
_cell_length_a 10.0941(3)
_cell_length_b 10.0305(2)
_cell_length_c 6.4002(2)
_cell_measurement_reflns_used 1788
_cell_measurement_temperature 295.66(10)
_cell_measurement_theta_max 73.2550
_cell_measurement_theta_min 8.2080
_cell_volume 648.01(3)
_computing_cell_refinement 'CrysAlisPro 1.171.41.112a (Rigaku OD, 2021)'
_computing_data_collection 'CrysAlisPro 1.171.41.112a (Rigaku OD, 2021)'
_computing_data_reduction 'CrysAlisPro 1.171.41.112a (Rigaku OD, 2021)'
_computing_molecular_graphics 'Olex2 (Dolomanov et al., 2009)'
_computing_publication_material 'Olex2 (Dolomanov et al., 2009)'
_computing_structure_refinement 'ShelXL (Sheldrick, 2015)'
_computing_structure_solution 'ShelXT (Sheldrick, 2015)'
_diffrn_ambient_environment air
_diffrn_ambient_temperature 295.66(10)
_diffrn_detector 'Hybrid Pixel Array Detector'
_diffrn_detector_area_resol_mean 10.0000
_diffrn_detector_type HyPix
_diffrn_measured_fraction_theta_full 1.000
_diffrn_measured_fraction_theta_max 0.979
_diffrn_measurement_details
;
List of Runs (angles in degrees, time in seconds):

  # Type    Start    End  Width  t~exp~   \w     \q     \k     \f   Frames
#--------------------------------------------------------------------------
  1  \w     44.00  70.00   0.50    0.07    --   47.84-125.00-180.00   52
  2  \w     79.00 112.00   0.50    0.29    --  109.10-125.00 150.00   66
  3  \w     97.00 122.00   0.50    0.29    --  109.10 125.00 -60.00   50
  4  \w    153.00 178.00   0.50    0.29    --  109.10 125.00 -60.00   50
  5  \w     97.00 161.00   0.50    0.29    --  109.10 125.00-180.00  128
  6  \w     77.00 110.00   0.50    0.29    --  109.10-125.00 -60.00   66
  7  \w     45.00 104.00   0.50    0.29    --  109.10 -99.00 -60.00  118
  8  \w     42.00 100.00   0.50    0.29    --  109.10-125.00  30.00  116
  9  \w     63.00 107.00   0.50    0.29    --  109.10-125.00 120.00   88
 10  \w     37.00  74.00   0.50    0.29    --  109.10-125.00 150.00   74
 11  \w     72.00 105.00   0.50    0.29    --  109.10 -77.00 150.00   66
 12  \w     38.00  64.00   0.50    0.29    --  109.10 -57.00   0.00   52
 13  \w    -10.00  17.00   0.50    0.07    --   47.84 -19.00 -60.00   54
 14  \w    -20.00  11.00   0.50    0.07    --  -47.84  19.00-150.00   62
 15  \w     -5.00  21.00   0.50    0.07    --  -47.84   0.00-180.00   52
 16  \w    -26.00  26.00   0.50    0.07    --  -47.84  19.00 150.00  104
 17  \w   -117.00 -39.00   0.50    0.07    --  -47.84   0.00-180.00  156
 18  \w    -57.00 -25.00   0.50    0.29    --  -91.75  57.00-150.00   64
 19  \w    -53.00 -28.00   0.50    0.29    --  -91.75  57.00-120.00   50
 20  \w    -73.00 -21.00   0.50    0.29    --  -91.75 125.00 -90.00  104
 21  \w    -84.00 -48.00   0.50    0.29    --  -91.75 125.00 120.00   72
 22  \w   -157.00 -79.00   0.50    0.29    --  -91.75 -19.00-120.00  156
 23  \w   -163.00-110.00   0.50    0.29    --  -91.75 -77.00-120.00  106
 24  \w   -100.00 -69.00   0.50    0.29    --  -91.75 -77.00-120.00   62
 25  \w   -116.00 -90.00   0.50    0.29    --  -91.75 -77.00   0.00   52
 26  \w   -161.00-119.00   0.50    0.29    --  -91.75 -77.00   0.00   84
 27  \w   -109.00 -73.00   0.50    0.29    --  -91.75-125.00 150.00   72
 28  \w   -157.00-131.00   0.50    0.29    --  -91.75-125.00 150.00   52
;
_diffrn_measurement_device 'four-circle diffractometer'
_diffrn_measurement_device_type 'XtaLAB Synergy, Dualflex, HyPix'
_diffrn_measurement_method '\w scans'
_diffrn_orient_matrix_type 'CrysAlisPro convention (1999,Acta A55,543-557)'
_diffrn_orient_matrix_UB_11 -0.0157286000
_diffrn_orient_matrix_UB_12 0.0387774000
_diffrn_orient_matrix_UB_13 -0.1473285000
_diffrn_orient_matrix_UB_21 -0.2253041000
_diffrn_orient_matrix_UB_22 0.0491451000
_diffrn_orient_matrix_UB_23 0.0224306000
_diffrn_orient_matrix_UB_31 0.0832571000
_diffrn_orient_matrix_UB_32 0.1402687000
_diffrn_orient_matrix_UB_33 0.0328347000
_diffrn_radiation_monochromator mirror
_diffrn_radiation_probe x-ray
_diffrn_radiation_type CuK\a
_diffrn_radiation_wavelength 1.54184
_diffrn_reflns_av_R_equivalents 0.0429
_diffrn_reflns_av_unetI/netI 0.0403
_diffrn_reflns_Laue_measured_fraction_full 1.000
_diffrn_reflns_Laue_measured_fraction_max 0.979
_diffrn_reflns_limit_h_max 12
_diffrn_reflns_limit_h_min -11
_diffrn_reflns_limit_k_max 7
_diffrn_reflns_limit_k_min -12
_diffrn_reflns_limit_l_max 7
_diffrn_reflns_limit_l_min -7
_diffrn_reflns_number 2530
_diffrn_reflns_point_group_measured_fraction_full 0.969
_diffrn_reflns_point_group_measured_fraction_max 0.934
_diffrn_reflns_theta_full 67.684
_diffrn_reflns_theta_max 73.965
_diffrn_reflns_theta_min 8.215
_diffrn_source 'micro-focus sealed X-ray tube'
_diffrn_source_type 'PhotonJet (Cu) X-ray Source'
_exptl_absorpt_coefficient_mu 48.431
_exptl_absorpt_correction_T_max 1.00000
_exptl_absorpt_correction_T_min 0.72672
_exptl_absorpt_correction_type multi-scan
_exptl_absorpt_process_details
;
CrysAlisPro 1.171.41.112a (Rigaku Oxford Diffraction, 2021)
Empirical absorption correction using spherical harmonics,
implemented in SCALE3 ABSPACK scaling algorithm.
;
_exptl_crystal_colour 'translucent light white'
_exptl_crystal_density_diffrn 3.636
_exptl_crystal_description block
_exptl_crystal_F_000 656
_exptl_crystal_size_max 0.1
_exptl_crystal_size_mid 0.1
_exptl_crystal_size_min 0.1
_refine_diff_density_max 1.332
_refine_diff_density_min -0.404
_refine_diff_density_rms 0.126
_refine_ls_abs_structure_details
;
 Flack x determined using 272 quotients [(I+)-(I-)]/[(I+)+(I-)]
 (Parsons, Flack and Wagner, Acta Cryst. B69 (2013) 249-259).
;
_refine_ls_abs_structure_Flack 0.007(18)
_refine_ls_extinction_coef 0.00123(17)
_refine_ls_extinction_expression Fc^*^=kFc[1+0.001xFc^2^\l^3^/sin(2\q)]^-1/4^
_refine_ls_extinction_method 'SHELXL-2014/7 (Sheldrick 2014'
_refine_ls_goodness_of_fit_ref 1.110
_refine_ls_hydrogen_treatment undef
_refine_ls_matrix_type full
_refine_ls_number_parameters 50
_refine_ls_number_reflns 660
_refine_ls_number_restraints 13
_refine_ls_restrained_S_all 1.179
_refine_ls_R_factor_all 0.0237
_refine_ls_R_factor_gt 0.0233
_refine_ls_shift/su_max 0.000
_refine_ls_shift/su_mean 0.000
_refine_ls_structure_factor_coef Fsqd
_refine_ls_weighting_details 'w=1/[\s^2^(Fo^2^)+(0.0231P)^2^+0.4240P] where P=(Fo^2^+2Fc^2^)/3'
_refine_ls_weighting_scheme calc
_refine_ls_wR_factor_gt 0.0570
_refine_ls_wR_factor_ref 0.0572
_reflns_Friedel_coverage 0.746
_reflns_Friedel_fraction_full 0.932
_reflns_Friedel_fraction_max 0.879
_reflns_number_gt 651
_reflns_number_total 660
_reflns_threshold_expression 'I > 2\s(I)'
_cod_data_source_file d3dt00793f2.cif
_cod_data_source_block SrAgPS4
_cod_database_code 7712866
_shelx_shelxl_version_number 2014/7
_chemical_oxdiff_formula AgSrPS
_chemical_oxdiff_usercomment RT
_shelx_space_group_comment
;
The symmetry employed for this shelxl refinement is uniquely defined
by the following loop, which should always be used as a source of
symmetry information in preference to the above space-group names.
They are only intended as comments.
;
_reflns_odcompleteness_completeness 100.00
_reflns_odcompleteness_iscentric 1
_reflns_odcompleteness_theta 66.97
_olex2_refinement_description
;
1. Uiso/Uaniso restraints and constraints
Uanis(Ag1A) \\sim Ueq, Uanis(Ag1B) \\sim Ueq: with sigma of 0.01 and sigma for
terminal atoms of 0.02
2. Others
 Sof(Ag1B)=0.5*(1-FVAR(2))
 Sof(Ag1A)=0.5*FVAR(2)
;
_olex2_submission_special_instructions 'No special instructions were received'
_oxdiff_exptl_absorpt_empirical_details
;
Empirical correction (ABSPACK) includes:
- Absorption correction using spherical harmonics
- Frame scaling
;
_oxdiff_exptl_absorpt_empirical_full_max 1.424
_oxdiff_exptl_absorpt_empirical_full_min 0.793

loop_
_space_group_symop_operation_xyz
'x, y, z'
'-x, -y, z'
'x+1/2, -y, z'
'-x+1/2, y, z'
'x, y+1/2, z+1/2'
'-x, -y+1/2, z+1/2'
'x+1/2, -y+1/2, z+1/2'
'-x+1/2, y+1/2, z+1/2'

loop_
_atom_site_label
_atom_site_type_symbol
_atom_site_fract_x
_atom_site_fract_y
_atom_site_fract_z
_atom_site_U_iso_or_equiv
_atom_site_adp_type
_atom_site_occupancy
_atom_site_site_symmetry_order
_atom_site_calc_flag
_atom_site_refinement_flags_posn
_atom_site_refinement_flags_adp
_atom_site_refinement_flags_occupancy
_atom_site_disorder_assembly
_atom_site_disorder_group
Sr1 Sr 0.5000 0.5000 0.29624(17) 0.0166(3) Uani 1 2 d S T P A .
Ag1A Ag 0.7500 0.6626(7) 0.8624(9) 0.047(4) Uani 0.43(5) 2 d S TU P A 1
S1 S 0.7500 0.6093(2) 0.4851(4) 0.0119(5) Uani 1 2 d S T P . .
S3 S 0.7500 0.9349(2) 0.5402(4) 0.0154(5) Uani 1 2 d S T P . .
P1 P 0.7500 0.78618(19) 0.3208(4) 0.0087(5) Uani 1 2 d S T P A .
S2 S 0.58308(18) 0.78863(16) 0.1413(3) 0.0166(4) Uani 1 1 d . . . . .
Ag1B Ag 0.817(3) 0.6560(9) 0.8489(13) 0.054(4) Uani 0.28(3) 1 d . U . A 2

loop_
_atom_site_aniso_label
_atom_site_aniso_U_11
_atom_site_aniso_U_22
_atom_site_aniso_U_33
_atom_site_aniso_U_23
_atom_site_aniso_U_13
_atom_site_aniso_U_12
Sr1 0.0151(4) 0.0134(4) 0.0214(5) 0.000 0.000 -0.0026(3)
Ag1A 0.094(12) 0.0353(17) 0.0117(16) -0.0056(10) 0.000 0.000
S1 0.0163(11) 0.0099(9) 0.0093(11) 0.0019(8) 0.000 0.000
S3 0.0173(12) 0.0126(9) 0.0162(13) -0.0073(9) 0.000 0.000
P1 0.0116(10) 0.0070(9) 0.0075(11) -0.0014(8) 0.000 0.000
S2 0.0156(8) 0.0158(8) 0.0183(10) 0.0045(6) -0.0064(7) -0.0010(7)
Ag1B 0.117(9) 0.0304(19) 0.0151(19) -0.0005(13) -0.012(3) -0.018(3)

loop_
_atom_type_symbol
_atom_type_description
_atom_type_scat_dispersion_real
_atom_type_scat_dispersion_imag
_atom_type_scat_source
Ag Ag 0.1306 4.2820 'International Tables Vol C Tables 4.2.6.8 and 6.1.1.4'
P P 0.2955 0.4335 'International Tables Vol C Tables 4.2.6.8 and 6.1.1.4'
S S 0.3331 0.5567 'International Tables Vol C Tables 4.2.6.8 and 6.1.1.4'
Sr Sr -0.3528 1.8200 'International Tables Vol C Tables 4.2.6.8 and 6.1.1.4'

loop_
_geom_angle_atom_site_label_1
_geom_angle_atom_site_label_2
_geom_angle_atom_site_label_3
_geom_angle
_geom_angle_site_symmetry_1
_geom_angle_site_symmetry_3
_geom_angle_publ_flag
S1 Sr1 S1 132.57(9) . 2_665 ?
S1 Sr1 S3 66.62(5) 2_665 6_664 ?
S1 Sr1 S3 66.62(5) . 5_544 ?
S1 Sr1 S3 145.57(6) . 6_664 ?
S1 Sr1 S3 145.57(6) 2_665 5_544 ?
S1 Sr1 S2 75.06(5) . 5_545 ?
S1 Sr1 S2 75.06(5) 2_665 6_665 ?
S1 Sr1 S2 132.89(5) 2_665 . ?
S1 Sr1 S2 64.59(5) 2_665 2_665 ?
S1 Sr1 S2 64.59(5) . . ?
S1 Sr1 S2 72.44(5) 2_665 5_545 ?
S1 Sr1 S2 132.89(5) . 2_665 ?
S1 Sr1 S2 72.44(5) . 6_665 ?
S1 Sr1 Ag1B 150.8(4) . 3_464 ?
S1 Sr1 Ag1B 83.7(4) 2_665 7_464 ?
S1 Sr1 Ag1B 92.3(4) 2_665 8_644 ?
S1 Sr1 Ag1B 75.0(4) . 4_654 ?
S1 Sr1 Ag1B 83.7(4) . 8_644 ?
S1 Sr1 Ag1B 150.8(4) 2_665 4_654 ?
S1 Sr1 Ag1B 92.3(4) . 7_464 ?
S1 Sr1 Ag1B 75.0(4) 2_665 3_464 ?
S3 Sr1 S3 115.70(9) 6_664 5_544 ?
S3 Sr1 S2 79.09(5) 5_544 . ?
S3 Sr1 S2 79.09(5) 6_664 2_665 ?
S3 Sr1 S2 81.76(5) 6_664 . ?
S3 Sr1 S2 81.76(5) 5_544 2_665 ?
S3 Sr1 S2 136.76(5) 6_664 5_545 ?
S3 Sr1 S2 90.68(6) 6_664 6_665 ?
S3 Sr1 S2 90.68(6) 5_544 5_545 ?
S3 Sr1 S2 136.76(5) 5_544 6_665 ?
S3 Sr1 Ag1B 84.8(4) 6_664 4_654 ?
S3 Sr1 Ag1B 58.2(3) 6_664 7_464 ?
S3 Sr1 Ag1B 128.1(4) 5_544 7_464 ?
S3 Sr1 Ag1B 43.8(2) 5_544 4_654 ?
S3 Sr1 Ag1B 43.8(2) 6_664 3_464 ?
S3 Sr1 Ag1B 84.8(4) 5_544 3_464 ?
S3 Sr1 Ag1B 128.1(4) 6_664 8_644 ?
S3 Sr1 Ag1B 58.2(3) 5_544 8_644 ?
S2 Sr1 S2 139.21(6) . 5_545 ?
S2 Sr1 S2 139.21(6) 2_665 6_665 ?
S2 Sr1 S2 71.21(3) 2_665 5_545 ?
S2 Sr1 S2 91.83(7) 6_665 5_545 ?
S2 Sr1 S2 143.57(8) 2_665 . ?
S2 Sr1 S2 71.21(3) . 6_665 ?
S2 Sr1 Ag1B 105.8(2) . 3_464 ?
S2 Sr1 Ag1B 41.45(12) . 4_654 ?
S2 Sr1 Ag1B 134.7(4) . 8_644 ?
S2 Sr1 Ag1B 132.8(3) 6_665 3_464 ?
S2 Sr1 Ag1B 132.8(3) 5_545 4_654 ?
S2 Sr1 Ag1B 112.51(15) 5_545 3_464 ?
S2 Sr1 Ag1B 130.64(17) 6_665 8_644 ?
S2 Sr1 Ag1B 134.7(4) 2_665 7_464 ?
S2 Sr1 Ag1B 112.51(15) 6_665 4_654 ?
S2 Sr1 Ag1B 49.4(4) . 7_464 ?
S2 Sr1 Ag1B 49.4(4) 2_665 8_644 ?
S2 Sr1 Ag1B 39.60(9) 6_665 7_464 ?
S2 Sr1 Ag1B 39.60(9) 5_545 8_644 ?
S2 Sr1 Ag1B 130.64(17) 5_545 7_464 ?
S2 Sr1 Ag1B 105.8(2) 2_665 4_654 ?
S2 Sr1 Ag1B 41.45(12) 2_665 3_464 ?
Ag1B Sr1 Ag1B 80.4(8) 3_464 4_654 ?
Ag1B Sr1 Ag1B 170.2(2) 7_464 8_644 ?
Ag1B Sr1 Ag1B 101.5(4) 4_654 8_644 ?
Ag1B Sr1 Ag1B 101.5(4) 3_464 7_464 ?
Ag1B Sr1 Ag1B 86.0(5) 4_654 7_464 ?
Ag1B Sr1 Ag1B 86.0(5) 3_464 8_644 ?
S1 Ag1A S3 104.0(3) . 5_545 ?
S1 Ag1A S2 136.89(15) . 1_556 ?
S1 Ag1A S2 136.89(15) . 4_656 ?
S3 Ag1A S2 96.99(18) 5_545 4_656 ?
S3 Ag1A S2 96.99(18) 5_545 1_556 ?
S2 Ag1A S2 75.22(17) 4_656 1_556 ?
Sr1 S1 Sr1 114.21(7) 3_565 . ?
Ag1A S1 Sr1 118.13(7) . . ?
Ag1A S1 Sr1 118.13(7) . 3_565 ?
P1 S1 Sr1 96.25(6) . 3_565 ?
P1 S1 Sr1 96.25(6) . . ?
P1 S1 Ag1A 108.2(2) . . ?
P1 S1 Ag1B 108.55(16) . 4_655 ?
P1 S1 Ag1B 108.55(16) . . ?
Ag1B S1 Sr1 102.6(7) . 3_565 ?
Ag1B S1 Sr1 132.7(6) 4_655 3_565 ?
Ag1B S1 Sr1 102.6(7) 4_655 . ?
Ag1B S1 Sr1 132.7(6) . . ?
Ag1B S1 Ag1B 31.7(14) 4_655 . ?
Sr1 S3 Sr1 110.09(8) 7_565 5 ?
Ag1A S3 Sr1 92.72(9) 5_554 7_565 ?
Ag1A S3 Sr1 92.72(9) 5_554 5 ?
P1 S3 Sr1 121.29(5) . 7_565 ?
P1 S3 Sr1 121.29(5) . 5 ?
P1 S3 Ag1A 110.23(19) . 5_554 ?
P1 S3 Ag1B 107.2(3) . 8_654 ?
P1 S3 Ag1B 107.2(3) . 5_554 ?
Ag1B S3 Sr1 106.3(7) 8_654 7_565 ?
Ag1B S3 Sr1 81.8(4) 5_554 7_565 ?
Ag1B S3 Sr1 106.3(7) 5_554 5 ?
Ag1B S3 Sr1 81.8(4) 8_654 5 ?
Ag1B S3 Ag1B 29.8(13) 5_554 8_654 ?
S3 P1 S1 106.05(14) . . ?
S2 P1 S1 107.32(8) 4_655 . ?
S2 P1 S1 107.32(8) . . ?
S2 P1 S3 112.18(9) . . ?
S2 P1 S3 112.18(9) 4_655 . ?
S2 P1 S2 111.41(15) . 4_655 ?
Sr1 S2 Sr1 139.21(6) . 5_554 ?
Ag1A S2 Sr1 91.00(14) 1_554 5_554 ?
Ag1A S2 Sr1 86.87(14) 1_554 . ?
P1 S2 Sr1 91.79(8) . . ?
P1 S2 Sr1 128.19(9) . 5_554 ?
P1 S2 Ag1A 81.63(11) . 1_554 ?
P1 S2 Ag1B 94.7(7) . 4_654 ?
Ag1B S2 Sr1 81.7(3) 4_654 . ?
Ag1B S2 Sr1 86.7(2) 4_654 5_554 ?
Sr1 Ag1B Sr1 101.5(4) 3_566 7_565 ?
S1 Ag1B Sr1 102.4(3) . 7_565 ?
S1 Ag1B Sr1 140.9(7) . 3_566 ?
S1 Ag1B S3 102.1(2) . 5_545 ?
S1 Ag1B S2 156.1(3) . 4_656 ?
S3 Ag1B Sr1 54.36(19) 5_545 3_566 ?
S3 Ag1B Sr1 154.7(3) 5_545 7_565 ?
S2 Ag1B Sr1 53.74(16) 4_656 7_565 ?
S2 Ag1B Sr1 56.9(2) 4_656 3_566 ?
S2 Ag1B S3 101.76(18) 4_656 5_545 ?
Ag1B Ag1B Sr1 118.1(4) 4_655 7_565 ?
Ag1B Ag1B Sr1 119.5(4) 4_655 3_566 ?
Ag1B Ag1B S1 74.1(7) 4_655 . ?
Ag1B Ag1B S3 75.1(6) 4_655 5_545 ?
Ag1B Ag1B S2 113.7(7) 4_655 4_656 ?

loop_
_geom_bond_atom_site_label_1
_geom_bond_atom_site_label_2
_geom_bond_distance
_geom_bond_site_symmetry_2
_geom_bond_publ_flag
Sr1 S1 3.0053(12) . ?
Sr1 S1 3.0053(12) 2_665 ?
Sr1 S3 3.0789(15) 6_664 ?
Sr1 S3 3.0789(15) 5_544 ?
Sr1 S2 3.1731(16) 2_665 ?
Sr1 S2 3.1740(18) 5_545 ?
Sr1 S2 3.1740(18) 6_665 ?
Sr1 S2 3.1731(17) . ?
Sr1 Ag1B 3.750(13) 3_464 ?
Sr1 Ag1B 3.929(9) 8_644 ?
Sr1 Ag1B 3.929(9) 7_464 ?
Sr1 Ag1B 3.750(13) 4_654 ?
Ag1A S1 2.473(6) . ?
Ag1A S3 2.552(7) 5_545 ?
Ag1A S2 2.761(5) 4_656 ?
Ag1A S2 2.761(5) 1_556 ?
S1 Sr1 3.0053(12) 3_565 ?
S1 P1 2.062(3) . ?
S1 Ag1B 2.469(5) . ?
S1 Ag1B 2.469(5) 4_655 ?
S3 Sr1 3.0789(15) 7_565 ?
S3 Sr1 3.0789(15) 5 ?
S3 Ag1A 2.552(7) 5_554 ?
S3 P1 2.049(3) . ?
S3 Ag1B 2.622(7) 5_554 ?
S3 Ag1B 2.622(7) 8_654 ?
P1 S2 2.040(2) . ?
P1 S2 2.040(2) 4_655 ?
S2 Sr1 3.1740(18) 5_554 ?
S2 Ag1A 2.761(5) 1_554 ?
S2 Ag1B 2.509(5) 4_654 ?
Ag1B Sr1 3.750(13) 3_566 ?
Ag1B Sr1 3.929(9) 7_565 ?
Ag1B S3 2.622(7) 5_545 ?
Ag1B S2 2.509(5) 4_656 ?
Ag1B Ag1B 1.35(6) 4_655 ?
